data_7219139
loop_
_publ_author_name
'Monge, Angeles'
'Gutierrez-Puebla, Enrique'
'Iglesias, Marta'
'Snejko, Natalia'
'Aguirre, Lina Maria'

_publ_section_title
;
 Advances in understanding the structure-catalyst activity relationship of
 green Indium MOFs catalysts in the solvent-free ketones cyanosilylation
;
_journal_name_full 'RSC Adv.'
_journal_paper_doi 10.1039/C4RA13924K
_journal_year 2014
_chemical_formula_moiety 'C75 H40 F18 In2 N4 O12, 2(H2 O)'
_chemical_formula_sum 'C75 H44 F18 In2 N4 O14'
_chemical_formula_weight 1796.78
_chemical_name_systematic
; 
 ? 
;
_space_group_IT_number 15
_symmetry_cell_setting monoclinic
_symmetry_space_group_name_Hall '-C 2yc'
_symmetry_space_group_name_H-M 'C 1 2/c 1'
_atom_sites_solution_hydrogens geom
_atom_sites_solution_primary direct
_atom_sites_solution_secondary difmap
_audit_creation_method SHELXL-97
_audit_update_record
;
2014-09-11 deposited with the CCDC.
2014-12-19 downloaded from the CCDC.
;
_cell_angle_alpha 90.00
_cell_angle_beta 129.9560(10)
_cell_angle_gamma 90.00
_cell_formula_units_Z 4
_cell_length_a 33.0893(4)
_cell_length_b 12.9108(2)
_cell_length_c 22.2089(3)
_cell_measurement_reflns_used 5054
_cell_measurement_temperature 296(2)
_cell_measurement_theta_max 63.79
_cell_measurement_theta_min 5.49
_cell_volume 7272.8(2)
_computing_cell_refinement 'Bruker SMART'
_computing_data_collection 'Bruker SMART'
_computing_data_reduction 'Bruker SAINT'
_computing_molecular_graphics 'Bruker SHELXTL'
_computing_publication_material 'Bruker SHELXTL'
_computing_structure_refinement 'SHELXL-97 (Sheldrick, 1997)'
_computing_structure_solution 'SHELXS-97 (Sheldrick, 1990)'
_diffrn_ambient_temperature 296(2)
_diffrn_measured_fraction_theta_full 0.964
_diffrn_measured_fraction_theta_max 0.964
_diffrn_measurement_device_type 'CCD area detector'
_diffrn_measurement_method 'phi and omega scans'
_diffrn_radiation_monochromator graphite
_diffrn_radiation_source 'fine-focus sealed tube'
_diffrn_radiation_type CuK\a
_diffrn_radiation_wavelength 1.54178
_diffrn_reflns_av_R_equivalents 0.0232
_diffrn_reflns_av_sigmaI/netI 0.0294
_diffrn_reflns_limit_h_max 23
_diffrn_reflns_limit_h_min -38
_diffrn_reflns_limit_k_max 15
_diffrn_reflns_limit_k_min -14
_diffrn_reflns_limit_l_max 25
_diffrn_reflns_limit_l_min -25
_diffrn_reflns_number 13466
_diffrn_reflns_theta_full 63.68
_diffrn_reflns_theta_max 63.68
_diffrn_reflns_theta_min 5.49
_exptl_absorpt_coefficient_mu 6.088
_exptl_absorpt_correction_T_max 0.3757
_exptl_absorpt_correction_T_min 0.1945
_exptl_absorpt_correction_type multi-scan
_exptl_absorpt_process_details SADABS
_exptl_crystal_colour colourless
_exptl_crystal_density_diffrn 1.641
_exptl_crystal_density_meas 0
_exptl_crystal_density_method 'not measured'
_exptl_crystal_description prism
_exptl_crystal_F_000 3576
_exptl_crystal_size_max 0.40
_exptl_crystal_size_mid 0.30
_exptl_crystal_size_min 0.20
_refine_diff_density_max 0.605
_refine_diff_density_min -0.495
_refine_diff_density_rms 0.059
_refine_ls_extinction_method none
_refine_ls_goodness_of_fit_ref 0.995
_refine_ls_hydrogen_treatment constr
_refine_ls_matrix_type full
_refine_ls_number_parameters 549
_refine_ls_number_reflns 5766
_refine_ls_number_restraints 0
_refine_ls_restrained_S_all 0.995
_refine_ls_R_factor_all 0.0422
_refine_ls_R_factor_gt 0.0336
_refine_ls_shift/su_max 0.002
_refine_ls_shift/su_mean 0.000
_refine_ls_structure_factor_coef Fsqd
_refine_ls_weighting_details 'calc w=1/[\s^2^(Fo^2^)+(0.0575P)^2^+5.0563P] where P=(Fo^2^+2Fc^2^)/3'
_refine_ls_weighting_scheme calc
_refine_ls_wR_factor_gt 0.0888
_refine_ls_wR_factor_ref 0.0953
_reflns_number_gt 4739
_reflns_number_total 5766
_reflns_threshold_expression >2sigma(I)
_cod_data_source_file c4ra13924k2.cif
_cod_data_source_block InPF-12
_cod_depositor_comments
;
The following automatic conversions were performed:

'_symmetry_cell_setting' value 'Monoclinic' changed to 'monoclinic'
according to
/usr/data/users/saulius/crontab/automatic-downloads/rss-feeds/RSC/lib/dictionaries/cif_core.dic
dictionary named 'cif_core.dic' version 2.4.2 from 2011-04-26.

Automatic conversion script
Id: cif_fix_values 2935 2014-11-11 08:27:57Z andrius 
;
_cod_original_cell_volume 7272.79(17)
_cod_original_sg_symbol_H-M C2/c
_cod_database_code 7219139

loop_
_symmetry_equiv_pos_as_xyz
'x, y, z'
'-x, y, -z+1/2'
'x+1/2, y+1/2, z'
'-x+1/2, y+1/2, -z+1/2'
'-x, -y, -z'
'x, -y, z-1/2'
'-x+1/2, -y+1/2, -z'
'x+1/2, -y+1/2, z-1/2'

loop_
_atom_site_label
_atom_site_type_symbol
_atom_site_fract_x
_atom_site_fract_y
_atom_site_fract_z
_atom_site_U_iso_or_equiv
_atom_site_adp_type
_atom_site_occupancy
_atom_site_symmetry_multiplicity
_atom_site_calc_flag
_atom_site_refinement_flags
_atom_site_disorder_assembly
_atom_site_disorder_group
C1 C 0.15062(12) 0.9230(3) 0.08553(18) 0.0549(8) Uani 1 1 d . . .
C2 C 0.10649(11) 0.8742(3) 0.07852(18) 0.0535(8) Uani 1 1 d . . .
C3 C 0.08784(14) 0.9207(3) 0.1125(2) 0.0639(9) Uani 1 1 d . . .
H3 H 0.1008 0.9853 0.1362 0.077 Uiso 1 1 calc R . .
C4 C 0.08614(14) 0.7795(3) 0.0427(2) 0.0631(9) Uani 1 1 d . . .
H4 H 0.0982 0.7472 0.0193 0.076 Uiso 1 1 calc R . .
C5 C 0.04815(13) 0.7319(3) 0.0409(2) 0.0604(9) Uani 1 1 d . . .
H5 H 0.0342 0.6688 0.0152 0.072 Uiso 1 1 calc R . .
C6 C 0.05010(13) 0.8726(3) 0.1120(2) 0.0623(9) Uani 1 1 d . . .
H6 H 0.0380 0.9049 0.1352 0.075 Uiso 1 1 calc R . .
C7 C 0.03032(11) 0.7763(3) 0.07680(17) 0.0496(8) Uani 1 1 d . . .
C8 C -0.00801(11) 0.7136(3) 0.07982(18) 0.0508(8) Uani 1 1 d . . .
C9 C -0.02999(16) 0.7778(4) 0.1121(2) 0.0730(11) Uani 1 1 d . . .
C10 C 0.02443(14) 0.6232(4) 0.1379(2) 0.0700(11) Uani 1 1 d . . .
C11 C 0.30556(13) 0.9135(3) 0.2667(2) 0.0630(10) Uani 1 1 d . . .
C12 C -0.14685(12) 0.6192(3) -0.15225(19) 0.0553(8) Uani 1 1 d . . .
C13 C -0.12471(13) 0.5525(3) -0.0901(2) 0.0607(9) Uani 1 1 d . . .
H13 H -0.1399 0.4879 -0.0982 0.073 Uiso 1 1 calc R . .
C14 C -0.12396(14) 0.7138(3) -0.1390(2) 0.0731(11) Uani 1 1 d . . .
H14 H -0.1390 0.7601 -0.1805 0.088 Uiso 1 1 calc R . .
C15 C -0.07993(13) 0.5805(3) -0.0154(2) 0.0586(9) Uani 1 1 d . . .
H15 H -0.0657 0.5350 0.0263 0.070 Uiso 1 1 calc R . .
C16 C -0.07901(14) 0.7421(3) -0.0652(2) 0.0693(11) Uani 1 1 d . . .
H16 H -0.0639 0.8066 -0.0577 0.083 Uiso 1 1 calc R . .
C17 C -0.05630(11) 0.6753(3) -0.00242(17) 0.0487(7) Uani 1 1 d . . .
C18 C 0.30722(14) 0.9068(3) 0.1114(2) 0.0615(9) Uani 1 1 d . . .
C19 C 0.35751(12) 0.8562(3) 0.1402(2) 0.0525(8) Uani 1 1 d . . .
C20 C 0.40404(14) 0.8829(3) 0.2126(2) 0.0691(10) Uani 1 1 d . . .
H20 H 0.4047 0.9384 0.2399 0.083 Uiso 1 1 calc R . .
C22 C 0.40359(12) 0.7236(3) 0.13103(19) 0.0567(8) Uani 1 1 d . . .
H22 H 0.4034 0.6710 0.1022 0.068 Uiso 1 1 calc R . .
C23 C 0.44951(12) 0.8284(3) 0.2451(2) 0.0666(10) Uani 1 1 d . . .
H23 H 0.4805 0.8470 0.2943 0.080 Uiso 1 1 calc R . .
C24 C 0.44985(11) 0.7464(2) 0.20552(18) 0.0495(7) Uani 1 1 d . A .
C25 C 0.5000 0.6799(4) 0.2500 0.0609(14) Uani 1 2 d S . .
C26 C 0.4963(9) 0.6237(19) 0.3153(12) 0.061(5) Uani 0.47(5) 1 d P A 1
C27 C 0.17443(14) 1.0128(3) -0.0625(2) 0.0614(9) Uani 1 1 d . . .
H27 H 0.1759 0.9409 -0.0594 0.074 Uiso 1 1 calc R . .
C29 C 0.15029(13) 1.0593(4) -0.1347(2) 0.0689(10) Uani 1 1 d . . .
H29 H 0.1363 1.0192 -0.1789 0.083 Uiso 1 1 calc R . .
C30 C 0.14741(12) 1.1634(3) -0.1398(2) 0.0667(10) Uani 1 1 d . . .
H30 H 0.1305 1.1953 -0.1882 0.080 Uiso 1 1 calc R . .
C31 C 0.16968(11) 1.2237(3) -0.07283(19) 0.0543(8) Uani 1 1 d . . .
C32 C 0.16899(15) 1.3341(3) -0.0739(3) 0.0702(11) Uani 1 1 d . . .
H32 H 0.1519 1.3692 -0.1212 0.084 Uiso 1 1 calc R . .
C33 C 0.19282(15) 1.3875(3) -0.0073(3) 0.0712(11) Uani 1 1 d . . .
H33 H 0.1919 1.4595 -0.0092 0.085 Uiso 1 1 calc R . .
C35 C 0.21953(13) 1.3372(3) 0.0666(2) 0.0581(9) Uani 1 1 d . . .
C36 C 0.24754(15) 1.3915(3) 0.1383(3) 0.0681(10) Uani 1 1 d . . .
H36 H 0.2486 1.4635 0.1394 0.082 Uiso 1 1 calc R . .
C37 C 0.27307(14) 1.3354(3) 0.2061(2) 0.0697(10) Uani 1 1 d . . .
H37 H 0.2922 1.3695 0.2541 0.084 Uiso 1 1 calc R . .
C38 C 0.27062(14) 1.2278(3) 0.2039(2) 0.0630(9) Uani 1 1 d . . .
H38 H 0.2877 1.1916 0.2507 0.076 Uiso 1 1 calc R . .
C26B C 0.5036(7) 0.5996(18) 0.2964(17) 0.079(6) Uani 0.53(5) 1 d P . 2
F1 F -0.05310(9) 0.8641(2) 0.07009(17) 0.0922(8) Uani 1 1 d . . .
F2 F -0.06626(10) 0.7243(2) 0.10779(17) 0.1046(9) Uani 1 1 d . . .
F5 F 0.03473(9) 0.5504(2) 0.10681(14) 0.0833(7) Uani 1 1 d . . .
F6 F 0.00106(10) 0.5750(2) 0.16090(13) 0.0941(8) Uani 1 1 d . . .
F7 F 0.4483(6) 0.585(2) 0.2808(8) 0.096(5) Uani 0.47(5) 1 d P A 1
F8 F 0.5048(8) 0.688(2) 0.3695(12) 0.089(4) Uani 0.47(5) 1 d P A 1
F9 F 0.5305(7) 0.5452(14) 0.3508(13) 0.108(7) Uani 0.47(5) 1 d P A 1
F7B F 0.4571(4) 0.5478(13) 0.2565(16) 0.116(8) Uani 0.53(5) 1 d P A 2
F8B F 0.5119(7) 0.643(2) 0.3585(12) 0.096(7) Uani 0.53(5) 1 d P A 2
F9B F 0.5403(5) 0.5269(10) 0.3242(16) 0.113(6) Uani 0.53(5) 1 d P A 2
In1 In 0.238182(7) 0.996602(16) 0.123986(12) 0.04698(11) Uani 1 1 d . . .
N1 N 0.19551(9) 1.0670(2) 0.00259(14) 0.0474(6) Uani 1 1 d . . .
N2 N 0.24462(9) 1.1747(2) 0.13697(15) 0.0494(6) Uani 1 1 d . . .
O2 O 0.16882(8) 0.87959(19) 0.05742(14) 0.0608(6) Uani 1 1 d . . .
O3 O 0.29173(11) 1.0078(2) 0.25588(16) 0.0745(8) Uani 1 1 d . . .
O4 O 0.28158(9) 0.8507(2) 0.21130(14) 0.0716(7) Uani 1 1 d . . .
O5 O 0.31149(12) 0.98932(18) 0.14692(19) 0.0643(7) Uani 1 1 d . . .
O7 O 0.2604(3) 0.6502(5) 0.1127(4) 0.150(3) Uiso 0.762(9) 1 d P B 3
H7A H 0.2356 0.6662 0.1134 0.180 Uiso 0.76 1 d P B 3
H7B H 0.2858 0.6478 0.1515 0.180 Uiso 0.76 1 d P B 3
O8 O 0.3280(8) 0.5832(14) 0.2438(11) 0.138(8) Uiso 0.238(9) 1 d P B 4
H8A H 0.3016 0.6034 0.2291 0.166 Uiso 0.24 1 d P B 4
H8B H 0.3309 0.6388 0.2193 0.166 Uiso 0.24 1 d P B 4
C28 C 0.19399(10) 1.1717(2) -0.00180(17) 0.0445(7) Uani 1 1 d . . .
O1 O 0.17104(11) 1.00555(18) 0.12552(17) 0.0659(7) Uani 1 1 d . . .
F4 F 0.07108(9) 0.6557(2) 0.20282(13) 0.0997(9) Uani 1 1 d . . .
O6 O 0.26422(9) 0.8665(2) 0.05977(18) 0.0802(8) Uani 1 1 d . . .
C34 C 0.21979(11) 1.2286(2) 0.06951(18) 0.0460(7) Uani 1 1 d . . .
F3 F 0.00695(10) 0.8054(2) 0.18679(14) 0.0941(8) Uani 1 1 d . . .
C21 C 0.35797(12) 0.7775(3) 0.09898(19) 0.0551(8) Uani 1 1 d . . .
H21 H 0.3272 0.7606 0.0490 0.066 Uiso 1 1 calc R . .

loop_
_atom_site_aniso_label
_atom_site_aniso_U_11
_atom_site_aniso_U_22
_atom_site_aniso_U_33
_atom_site_aniso_U_23
_atom_site_aniso_U_13
_atom_site_aniso_U_12
C1 0.0371(15) 0.067(2) 0.0400(16) 0.0061(15) 0.0155(14) -0.0019(15)
C2 0.0374(14) 0.070(2) 0.0422(16) -0.0021(15) 0.0204(13) -0.0032(14)
C3 0.0562(19) 0.062(2) 0.069(2) -0.0177(18) 0.0380(18) -0.0134(16)
C4 0.0568(19) 0.082(3) 0.059(2) -0.0183(19) 0.0410(18) -0.0135(18)
C5 0.0532(18) 0.073(2) 0.059(2) -0.0264(17) 0.0377(17) -0.0184(16)
C6 0.0566(18) 0.068(2) 0.069(2) -0.0191(18) 0.0432(18) -0.0101(17)
C7 0.0333(13) 0.067(2) 0.0397(16) -0.0116(14) 0.0197(12) -0.0074(13)
C8 0.0383(14) 0.068(2) 0.0411(16) -0.0121(15) 0.0232(13) -0.0083(14)
C9 0.060(2) 0.098(3) 0.072(3) -0.031(2) 0.047(2) -0.022(2)
C10 0.0477(18) 0.093(3) 0.0463(19) 0.0018(19) 0.0197(16) -0.0079(19)
C11 0.0434(17) 0.087(3) 0.054(2) 0.020(2) 0.0290(17) 0.0086(18)
C12 0.0373(14) 0.070(2) 0.0466(18) -0.0156(16) 0.0214(14) -0.0073(15)
C13 0.0508(17) 0.061(2) 0.056(2) -0.0141(17) 0.0280(16) -0.0133(16)
C14 0.055(2) 0.080(3) 0.051(2) 0.0051(18) 0.0189(17) -0.0078(18)
C15 0.0483(17) 0.063(2) 0.0507(19) -0.0040(16) 0.0255(15) -0.0053(15)
C16 0.0529(19) 0.066(2) 0.054(2) -0.0031(17) 0.0183(17) -0.0152(17)
C17 0.0354(14) 0.0608(19) 0.0425(16) -0.0095(14) 0.0217(13) -0.0045(13)
C18 0.054(2) 0.056(2) 0.080(2) 0.0228(19) 0.0457(19) 0.0099(16)
C19 0.0422(15) 0.0514(18) 0.060(2) 0.0032(15) 0.0313(15) -0.0006(13)
C20 0.0553(19) 0.068(2) 0.076(2) -0.0229(19) 0.0382(19) -0.0032(17)
C22 0.0443(16) 0.057(2) 0.0508(19) -0.0085(15) 0.0224(15) 0.0026(14)
C23 0.0411(16) 0.080(3) 0.053(2) -0.0194(18) 0.0187(15) -0.0046(16)
C24 0.0374(15) 0.0467(17) 0.0474(17) -0.0025(14) 0.0195(13) -0.0029(13)
C25 0.038(2) 0.045(3) 0.060(3) 0.000 0.013(2) 0.000
C26 0.041(8) 0.069(10) 0.048(9) 0.022(8) 0.018(6) -0.001(6)
C27 0.0492(19) 0.071(2) 0.048(2) -0.0084(16) 0.0240(17) -0.0115(15)
C29 0.0444(17) 0.102(3) 0.0427(19) -0.0088(19) 0.0200(15) -0.0175(19)
C30 0.0423(16) 0.098(3) 0.0456(19) 0.0151(19) 0.0219(15) -0.0028(18)
C31 0.0358(14) 0.070(2) 0.0551(19) 0.0153(16) 0.0285(14) 0.0052(14)
C32 0.059(2) 0.073(3) 0.072(3) 0.025(2) 0.039(2) 0.0076(18)
C33 0.070(2) 0.058(2) 0.096(3) 0.029(2) 0.058(2) 0.0122(18)
C35 0.0518(17) 0.058(2) 0.077(2) 0.0000(18) 0.0474(18) 0.0003(15)
C36 0.071(2) 0.053(2) 0.096(3) -0.014(2) 0.061(2) -0.0077(18)
C37 0.061(2) 0.075(3) 0.077(3) -0.028(2) 0.046(2) -0.0123(19)
C38 0.0581(19) 0.072(2) 0.054(2) -0.0088(17) 0.0333(17) -0.0014(17)
C26B 0.041(5) 0.071(9) 0.092(12) 0.012(8) 0.028(6) -0.012(5)
F1 0.0697(14) 0.0918(17) 0.113(2) -0.0310(16) 0.0575(14) 0.0012(13)
F2 0.0913(17) 0.138(2) 0.130(2) -0.0567(18) 0.0916(18) -0.0470(16)
F5 0.0657(13) 0.0800(15) 0.0821(16) 0.0103(13) 0.0373(12) 0.0150(12)
F6 0.0866(16) 0.119(2) 0.0636(14) 0.0148(13) 0.0425(13) -0.0169(15)
F7 0.056(4) 0.091(9) 0.103(6) 0.023(5) 0.033(3) -0.019(5)
F8 0.063(6) 0.129(10) 0.069(5) 0.009(6) 0.040(4) -0.009(6)
F9 0.058(6) 0.072(7) 0.127(9) 0.052(6) 0.029(5) 0.006(5)
F7B 0.049(3) 0.072(6) 0.155(11) 0.027(7) 0.032(5) -0.019(3)
F8B 0.064(6) 0.146(15) 0.072(8) 0.044(10) 0.041(4) 0.001(8)
F9B 0.058(4) 0.064(4) 0.158(11) 0.045(5) 0.042(5) 0.007(3)
In1 0.03624(15) 0.05321(16) 0.04133(15) 0.00516(9) 0.02026(12) 0.00098(8)
N1 0.0352(11) 0.0558(16) 0.0394(13) 0.0013(11) 0.0185(11) -0.0034(11)
N2 0.0420(12) 0.0538(16) 0.0465(14) -0.0035(12) 0.0257(11) -0.0007(11)
O2 0.0464(11) 0.0755(16) 0.0595(14) -0.0024(12) 0.0336(11) -0.0068(11)
O3 0.0611(15) 0.095(2) 0.0529(15) 0.0244(13) 0.0299(13) 0.0266(13)
O4 0.0458(12) 0.0935(19) 0.0480(14) 0.0128(13) 0.0176(11) -0.0057(13)
O5 0.0674(16) 0.0539(15) 0.091(2) 0.0111(12) 0.0600(16) 0.0096(11)
C28 0.0304(12) 0.0542(18) 0.0474(16) 0.0061(14) 0.0243(13) 0.0000(12)
O1 0.0514(14) 0.0746(17) 0.0687(17) -0.0088(12) 0.0372(13) -0.0132(11)
F4 0.0618(13) 0.124(2) 0.0514(12) 0.0087(13) 0.0083(10) -0.0146(13)
O6 0.0455(13) 0.0680(16) 0.105(2) 0.0133(15) 0.0381(14) 0.0062(12)
C34 0.0356(14) 0.0525(18) 0.0507(17) 0.0042(14) 0.0281(14) 0.0013(12)
F3 0.0923(16) 0.134(2) 0.0737(15) -0.0467(15) 0.0616(14) -0.0382(16)
C21 0.0381(15) 0.0573(19) 0.0478(17) -0.0016(15) 0.0175(13) -0.0009(14)

loop_
_atom_type_symbol
_atom_type_description
_atom_type_scat_dispersion_real
_atom_type_scat_dispersion_imag
_atom_type_scat_source
C C 0.0181 0.0091 'International Tables Vol C Tables 4.2.6.8 and 6.1.1.4'
H H 0.0000 0.0000 'International Tables Vol C Tables 4.2.6.8 and 6.1.1.4'
N N 0.0311 0.0180 'International Tables Vol C Tables 4.2.6.8 and 6.1.1.4'
O O 0.0492 0.0322 'International Tables Vol C Tables 4.2.6.8 and 6.1.1.4'
F F 0.0727 0.0534 'International Tables Vol C Tables 4.2.6.8 and 6.1.1.4'
In In 0.0822 5.0449 'International Tables Vol C Tables 4.2.6.8 and 6.1.1.4'

loop_
_geom_angle_atom_site_label_1
_geom_angle_atom_site_label_2
_geom_angle_atom_site_label_3
_geom_angle
_geom_angle_site_symmetry_1
_geom_angle_site_symmetry_3
O2 C1 O1 121.1(3) . .
O2 C1 C2 120.7(3) . .
O1 C1 C2 118.0(3) . .
O2 C1 In1 62.36(17) . .
O1 C1 In1 59.09(18) . .
C2 C1 In1 169.7(2) . .
C4 C2 C3 118.6(3) . .
C4 C2 C1 120.9(3) . .
C3 C2 C1 120.4(3) . .
C2 C3 C6 121.0(3) . .
C2 C3 H3 119.5 . .
C6 C3 H3 119.5 . .
C2 C4 C5 120.7(3) . .
C2 C4 H4 119.7 . .
C5 C4 H4 119.7 . .
C4 C5 C7 121.2(3) . .
C4 C5 H5 119.4 . .
C7 C5 H5 119.4 . .
C3 C6 C7 120.2(3) . .
C3 C6 H6 119.9 . .
C7 C6 H6 119.9 . .
C5 C7 C6 118.2(3) . .
C5 C7 C8 118.3(3) . .
C6 C7 C8 123.3(3) . .
C7 C8 C17 111.8(3) . .
C7 C8 C10 106.4(3) . .
C17 C8 C10 112.4(3) . .
C7 C8 C9 112.5(3) . .
C17 C8 C9 106.4(3) . .
C10 C8 C9 107.3(3) . .
F3 C9 F1 107.7(4) . .
F3 C9 F2 107.0(3) . .
F1 C9 F2 107.3(4) . .
F3 C9 C8 113.1(3) . .
F1 C9 C8 110.6(3) . .
F2 C9 C8 110.9(3) . .
F6 C10 F4 106.8(3) . .
F6 C10 F5 106.0(4) . .
F4 C10 F5 106.1(3) . .
F6 C10 C8 114.3(3) . .
F4 C10 C8 111.4(3) . .
F5 C10 C8 111.7(3) . .
O4 C11 O3 121.0(3) . .
O4 C11 C12 120.9(4) . 8_566
O3 C11 C12 118.0(4) . 8_566
O4 C11 In1 64.57(19) . .
O3 C11 In1 57.53(19) . .
C12 C11 In1 166.2(3) 8_566 .
C14 C12 C13 118.7(3) . .
C14 C12 C11 121.3(3) . 8_465
C13 C12 C11 120.0(3) . 8_465
C12 C13 C15 120.7(3) . .
C12 C13 H13 119.7 . .
C15 C13 H13 119.7 . .
C12 C14 C16 121.2(4) . .
C12 C14 H14 119.4 . .
C16 C14 H14 119.4 . .
C17 C15 C13 120.5(3) . .
C17 C15 H15 119.7 . .
C13 C15 H15 119.7 . .
C14 C16 C17 120.5(3) . .
C14 C16 H16 119.8 . .
C17 C16 H16 119.8 . .
C15 C17 C16 118.4(3) . .
C15 C17 C8 123.3(3) . .
C16 C17 C8 118.2(3) . .
O6 C18 O5 122.1(3) . .
O6 C18 C19 121.0(4) . .
O5 C18 C19 116.7(3) . .
C21 C19 C20 118.7(3) . .
C21 C19 C18 121.6(3) . .
C20 C19 C18 119.5(3) . .
C23 C20 C19 120.8(3) . .
C23 C20 H20 119.6 . .
C19 C20 H20 119.6 . .
C21 C22 C24 121.0(3) . .
C21 C22 H22 119.5 . .
C24 C22 H22 119.5 . .
C20 C23 C24 120.8(3) . .
C20 C23 H23 119.6 . .
C24 C23 H23 119.6 . .
C23 C24 C22 118.0(3) . .
C23 C24 C25 117.8(3) . .
C22 C24 C25 123.9(3) . .
C26B C25 C26B 86(3) 2_655 .
C26B C25 C24 115.4(11) 2_655 2_655
C26B C25 C24 113.0(8) . 2_655
C26B C25 C24 113.0(8) 2_655 .
C26B C25 C24 115.4(11) . .
C24 C25 C24 112.0(4) 2_655 .
C26B C25 C26 23.0(11) 2_655 2_655
C26B C25 C26 107(2) . 2_655
C24 C25 C26 98.5(10) 2_655 2_655
C24 C25 C26 109.3(7) . 2_655
C26B C25 C26 107(2) 2_655 .
C26B C25 C26 23.0(11) . .
C24 C25 C26 109.3(7) 2_655 .
C24 C25 C26 98.5(10) . .
C26 C25 C26 129(2) 2_655 .
F8 C26 F9 109.2(15) . .
F8 C26 F7 103.6(14) . .
F9 C26 F7 107.1(15) . .
F8 C26 C25 114.8(15) . .
F9 C26 C25 109.2(14) . .
F7 C26 C25 112.4(13) . .
N1 C27 C29 122.6(4) . .
N1 C27 H27 118.7 . .
C29 C27 H27 118.7 . .
C30 C29 C27 119.1(4) . .
C30 C29 H29 120.4 . .
C27 C29 H29 120.4 . .
C29 C30 C31 120.3(3) . .
C29 C30 H30 119.8 . .
C31 C30 H30 119.8 . .
C30 C31 C28 117.5(3) . .
C30 C31 C32 123.2(3) . .
C28 C31 C32 119.4(3) . .
C33 C32 C31 120.4(4) . .
C33 C32 H32 119.8 . .
C31 C32 H32 119.8 . .
C32 C33 C35 121.8(4) . .
C32 C33 H33 119.1 . .
C35 C33 H33 119.1 . .
C34 C35 C33 119.3(3) . .
C34 C35 C36 117.7(3) . .
C33 C35 C36 123.0(4) . .
C37 C36 C35 118.2(4) . .
C37 C36 H36 120.9 . .
C35 C36 H36 120.9 . .
C36 C37 C38 120.7(4) . .
C36 C37 H37 119.7 . .
C38 C37 H37 119.7 . .
N2 C38 C37 122.3(4) . .
N2 C38 H38 118.9 . .
C37 C38 H38 118.9 . .
F8B C26B F9B 107.1(17) . .
F8B C26B F7B 105.9(13) . .
F9B C26B F7B 105.6(14) . .
F8B C26B C25 108.1(15) . .
F9B C26B C25 118.6(14) . .
F7B C26B C25 110.8(15) . .
F8B C26B C26B 155.0(14) . 2_655
F9B C26B C26B 86.8(10) . 2_655
F7B C26B C26B 89.5(16) . 2_655
C25 C26B C26B 47.2(15) . 2_655
O5 In1 O1 168.80(11) . .
O5 In1 O3 82.44(12) . .
O1 In1 O3 86.36(11) . .
O5 In1 N1 92.61(10) . .
O1 In1 N1 97.47(10) . .
O3 In1 N1 152.19(10) . .
O5 In1 N2 90.83(9) . .
O1 In1 N2 87.69(9) . .
O3 In1 N2 80.87(9) . .
N1 In1 N2 71.83(9) . .
O5 In1 O2 129.10(10) . .
O1 In1 O2 57.29(9) . .
O3 In1 O2 120.05(10) . .
N1 In1 O2 84.16(9) . .
N2 In1 O2 134.61(8) . .
O5 In1 O4 76.99(9) . .
O1 In1 O4 96.44(9) . .
O3 In1 O4 55.85(9) . .
N1 In1 O4 149.38(10) . .
N2 In1 O4 135.96(9) . .
O2 In1 O4 80.67(8) . .
O5 In1 C1 155.67(11) . .
O1 In1 C1 29.00(10) . .
O3 In1 C1 103.24(11) . .
N1 In1 C1 92.52(9) . .
N2 In1 C1 113.35(10) . .
O2 In1 C1 28.39(10) . .
O4 In1 C1 86.63(9) . .
O5 In1 C11 75.17(11) . .
O1 In1 C11 94.75(11) . .
O3 In1 C11 28.36(11) . .
N1 In1 C11 167.77(10) . .
N2 In1 C11 108.22(12) . .
O2 In1 C11 103.04(10) . .
O4 In1 C11 27.83(11) . .
C1 In1 C11 98.47(10) . .
C27 N1 C28 118.5(3) . .
C27 N1 In1 124.7(2) . .
C28 N1 In1 116.7(2) . .
C38 N2 C34 118.0(3) . .
C38 N2 In1 126.4(2) . .
C34 N2 In1 115.6(2) . .
C1 O2 In1 89.2(2) . .
C11 O3 In1 94.1(2) . .
C11 O4 In1 87.6(2) . .
C18 O5 In1 103.3(2) . .
H7A O7 H7B 112.6 . .
H8A O8 H8B 90.2 . .
N1 C28 C31 121.9(3) . .
N1 C28 C34 117.7(3) . .
C31 C28 C34 120.3(3) . .
C1 O1 In1 91.9(2) . .
N2 C34 C35 123.2(3) . .
N2 C34 C28 118.0(3) . .
C35 C34 C28 118.7(3) . .
C22 C21 C19 120.5(3) . .
C22 C21 H21 119.7 . .
C19 C21 H21 119.7 . .

loop_
_geom_bond_atom_site_label_1
_geom_bond_atom_site_label_2
_geom_bond_distance
_geom_bond_site_symmetry_2
C1 O2 1.245(4) .
C1 O1 1.270(4) .
C1 C2 1.504(5) .
C1 In1 2.617(3) .
C2 C4 1.376(5) .
C2 C3 1.383(5) .
C3 C6 1.387(5) .
C3 H3 0.9300 .
C4 C5 1.377(5) .
C4 H4 0.9300 .
C5 C7 1.383(4) .
C5 H5 0.9300 .
C6 C7 1.388(5) .
C6 H6 0.9300 .
C7 C8 1.542(4) .
C8 C17 1.545(4) .
C8 C10 1.550(5) .
C8 C9 1.549(5) .
C9 F3 1.330(4) .
C9 F1 1.334(5) .
C9 F2 1.334(4) .
C10 F6 1.323(4) .
C10 F4 1.333(4) .
C10 F5 1.335(5) .
C11 O4 1.244(5) .
C11 O3 1.268(4) .
C11 C12 1.502(4) 8_566
C11 In1 2.663(3) .
C12 C14 1.366(5) .
C12 C13 1.373(5) .
C12 C11 1.502(4) 8_465
C13 C15 1.386(4) .
C13 H13 0.9300 .
C14 C16 1.378(5) .
C14 H14 0.9300 .
C15 C17 1.380(4) .
C15 H15 0.9300 .
C16 C17 1.381(5) .
C16 H16 0.9300 .
C18 O6 1.231(4) .
C18 O5 1.278(4) .
C18 C19 1.497(4) .
C19 C21 1.373(5) .
C19 C20 1.377(5) .
C20 C23 1.373(5) .
C20 H20 0.9300 .
C22 C21 1.375(4) .
C22 C24 1.384(4) .
C22 H22 0.9300 .
C23 C24 1.380(5) .
C23 H23 0.9300 .
C24 C25 1.537(4) .
C25 C26B 1.41(2) 2_655
C25 C26B 1.41(2) .
C25 C24 1.537(4) 2_655
C25 C26 1.70(2) 2_655
C25 C26 1.70(2) .
C26 F8 1.33(3) .
C26 F9 1.34(3) .
C26 F7 1.34(2) .
C27 N1 1.330(4) .
C27 C29 1.387(5) .
C27 H27 0.9300 .
C29 C30 1.347(6) .
C29 H29 0.9300 .
C30 C31 1.398(5) .
C30 H30 0.9300 .
C31 C28 1.399(4) .
C31 C32 1.425(5) .
C32 C33 1.337(6) .
C32 H32 0.9300 .
C33 C35 1.425(5) .
C33 H33 0.9300 .
C35 C34 1.404(4) .
C35 C36 1.411(5) .
C36 C37 1.368(6) .
C36 H36 0.9300 .
C37 C38 1.391(5) .
C37 H37 0.9300 .
C38 N2 1.333(4) .
C38 H38 0.9300 .
C26B F8B 1.34(2) .
C26B F9B 1.33(2) .
C26B F7B 1.360(19) .
C26B C26B 1.92(7) 2_655
In1 O5 2.137(3) .
In1 O1 2.247(3) .
In1 O3 2.253(3) .
In1 N1 2.280(2) .
In1 N2 2.310(3) .
In1 O2 2.319(2) .
In1 O4 2.407(3) .
N1 C28 1.354(4) .
N2 C34 1.350(4) .
O7 H7A 0.8567 .
O7 H7B 0.7209 .
O8 H8A 0.7545 .
O8 H8B 0.9413 .
C28 C34 1.428(4) .
C21 H21 0.9300 .
